data_4076836
loop_
_publ_author_name
'Song, Hyunjoon'
'Lee, Chang H.'
'Lee, Kwangyeol'
'Park, Joon T.'

_publ_section_title
;
 Ligand-Induced Conversion of\pto\sC60&#x2212;Metal Cluster Complexes:
 Full Characterization of the\m3-\h1:\h2:\h1-C60Bonding Mode
;
_journal_issue 12
_journal_name_full Organometallics
_journal_page_first 2514
_journal_paper_doi 10.1021/om020109a
_journal_volume 21
_journal_year 2002
_chemical_formula_moiety 'Os3(CO)8(CNCH2Ph)C60 0.25CS2'
_chemical_formula_sum 'C76.25 H7 N O8 Os3 S0.5'
_chemical_formula_weight 1651.46
_chemical_name_common Os3(CO)8(CNCH2C6H5)C60
_chemical_name_systematic
; 
Os3(CO)8(CNCH2C6H5)(mu3-eta2:eta2:eta2-C60) (2a)
;
_space_group_IT_number 14
_symmetry_space_group_name_Hall '-P 2yn'
_symmetry_space_group_name_H-M 'P 1 21/n 1'
_atom_sites_solution_hydrogens geom
_atom_sites_solution_primary direct
_atom_sites_solution_secondary difmap
_audit_creation_method SHELXL-97
_cell_angle_alpha 90.00
_cell_angle_beta 95.2890(10)
_cell_angle_gamma 90.00
_cell_formula_units_Z 8
_cell_length_a 23.5677(2)
_cell_length_b 12.6912(2)
_cell_length_c 31.03730(10)
_cell_measurement_reflns_used 51693
_cell_measurement_temperature 298(2)
_cell_measurement_theta_max 26.51
_cell_measurement_theta_min 1.32
_cell_volume 9243.81(17)
_computing_molecular_graphics Ortep-3?
_computing_structure_refinement 'SHELXL-97 (Sheldrick, 1997)'
_computing_structure_solution 'SHELXS-97 (Sheldrick, 1990)'
_diffrn_ambient_temperature 298(2)
_diffrn_measured_fraction_theta_full 0.947
_diffrn_measured_fraction_theta_max 0.947
_diffrn_measurement_device_type 'Simens SMART diffractometer/CCD area detector'
_diffrn_measurement_method w/2theta
_diffrn_radiation_monochromator graphite
_diffrn_radiation_source 'fine-focus sealed tube'
_diffrn_radiation_type MoK\a
_diffrn_radiation_wavelength 0.71073
_diffrn_reflns_av_R_equivalents 0.1171
_diffrn_reflns_av_sigmaI/netI 0.1193
_diffrn_reflns_limit_h_max 28
_diffrn_reflns_limit_h_min -29
_diffrn_reflns_limit_k_max 15
_diffrn_reflns_limit_k_min -15
_diffrn_reflns_limit_l_max 23
_diffrn_reflns_limit_l_min -38
_diffrn_reflns_number 50531
_diffrn_reflns_theta_full 26.51
_diffrn_reflns_theta_max 26.51
_diffrn_reflns_theta_min 1.32
_diffrn_standards_interval_count '10 frames'
_diffrn_standards_interval_time '10s per frame'
_diffrn_standards_number '0.3 degree omega scan'
_exptl_absorpt_coefficient_mu 8.328
_exptl_crystal_colour brown
_exptl_crystal_density_diffrn 2.373
_exptl_crystal_density_method 'not measured'
_exptl_crystal_description needle
_exptl_crystal_F_000 6172
_exptl_crystal_size_max '0.82x0.23x0.04 mm'
_refine_diff_density_max 3.064
_refine_diff_density_min -12.368
_refine_diff_density_rms 0.335
_refine_ls_extinction_method none
_refine_ls_goodness_of_fit_ref 1.056
_refine_ls_hydrogen_treatment mixed
_refine_ls_matrix_type fullcycle
_refine_ls_number_parameters 1604
_refine_ls_number_reflns 19007
_refine_ls_number_restraints 7
_refine_ls_restrained_S_all 1.256
_refine_ls_R_factor_all 0.1142
_refine_ls_R_factor_gt 0.0693
_refine_ls_shift/su_max 0.106
_refine_ls_shift/su_mean 0.002
_refine_ls_structure_factor_coef Fsqd
_refine_ls_weighting_details 'w=1/[\s^2^(Fo^2^)+(0.0918P)^2^+0.0000P] where P=(Fo^2^+2Fc^2^)/3'
_refine_ls_weighting_scheme calc
_refine_ls_wR_factor_gt 0.1649
_refine_ls_wR_factor_ref 0.1900
_reflns_number_gt 12503
_reflns_number_total 19007
_reflns_threshold_expression >2sigma(I)
_cod_data_source_file om020109a.cif
_cod_data_source_block 2a
_cod_depositor_comments
;
The following automatic conversions were performed:

'_refine_ls_weighting_scheme' value 'calc
w=1/[\s^2^(Fo^2^)+(0.0918P)^2^+0.0000P] where P=(Fo^2^+2Fc^2^)/3' was
changed to 'calc'. New tag '_refine_ls_weighting_details' was
created. The value of the new tag was set to
'w=1/[\s^2^(Fo^2^)+(0.0918P)^2^+0.0000P] where P=(Fo^2^+2Fc^2^)/3'.

Automatic conversion script
Id: cif_fix_values 3143 2015-03-26 13:38:13Z robertas 
;
_cod_original_formula_sum 'C76.25 H7 N O8 Os3 S0.50'
_cod_database_code 4076836

loop_
_symmetry_equiv_pos_as_xyz
'x, y, z'
'-x+1/2, y+1/2, -z+1/2'
'-x, -y, -z'
'x-1/2, -y-1/2, z-1/2'

loop_
_atom_site_label
_atom_site_type_symbol
_atom_site_fract_x
_atom_site_fract_y
_atom_site_fract_z
_atom_site_U_iso_or_equiv
_atom_site_adp_type
_atom_site_occupancy
_atom_site_calc_flag
_atom_site_refinement_flags
Os1 Os 0.15960(2) 0.71996(5) 0.24250(2) 0.03143(16) Uani 1 d .
Os2 Os 0.03954(3) 0.76443(5) 0.23498(2) 0.03370(17) Uani 1 d .
Os3 Os 0.11138(3) 0.85499(5) 0.30609(2) 0.03357(16) Uani 1 d .
C1A C 0.1603(6) 0.8214(16) 0.1987(6) 0.044(5) Uani 1 d .
O1A O 0.1624(6) 0.8837(13) 0.1716(5) 0.079(5) Uani 1 d .
C1B C 0.1879(7) 0.6214(16) 0.2052(6) 0.044(5) Uani 1 d .
O1B O 0.2057(7) 0.5559(13) 0.1834(5) 0.079(5) Uani 1 d .
C2A C 0.0475(7) 0.9005(19) 0.2114(8) 0.063(6) Uani 1 d .
O2A O 0.0528(6) 0.9819(12) 0.1959(6) 0.082(5) Uani 1 d .
C2B C 0.0305(7) 0.6895(16) 0.1817(7) 0.048(5) Uani 1 d .
O2B O 0.0264(7) 0.6391(16) 0.1506(6) 0.093(6) Uani 1 d .
C2C C -0.0404(7) 0.7852(13) 0.2359(5) 0.031(4) Uani 1 d .
O2C O -0.0879(5) 0.8005(10) 0.2346(4) 0.055(4) Uani 1 d .
C3A C 0.1502(8) 0.9580(14) 0.2739(6) 0.046(5) Uani 1 d .
O3A O 0.1703(6) 1.0259(11) 0.2576(5) 0.074(5) Uani 1 d .
C3B C 0.0426(8) 0.9269(15) 0.3144(7) 0.051(5) Uani 1 d .
O3B O 0.0011(6) 0.9664(11) 0.3201(6) 0.077(5) Uani 1 d .
C3C C 0.1493(10) 0.9051(15) 0.3587(7) 0.054(5) Uani 1 d .
O3C O 0.1701(8) 0.9363(11) 0.3899(6) 0.084(5) Uani 1 d .
C100 C 0.2360(7) 0.7468(14) 0.2722(6) 0.039(4) Uani 1 d .
N1 N 0.2795(6) 0.7522(13) 0.2910(5) 0.048(4) Uani 1 d .
C101 C 0.3318(8) 0.752(2) 0.3170(7) 0.070(7) Uani 1 d .
H10A H 0.3499 0.8197 0.3147 0.084 Uiso 1 calc R
H10B H 0.3564 0.6991 0.3058 0.084 Uiso 1 calc R
C102 C 0.3267(5) 0.7291(12) 0.3631(4) 0.049(5) Uani 1 d G
C103 C 0.2920(6) 0.7935(11) 0.3856(5) 0.067(6) Uani 1 d G
H103 H 0.2720 0.8486 0.3715 0.081 Uiso 1 calc R
C104 C 0.2871(7) 0.7756(15) 0.4293(5) 0.102(11) Uani 1 d G
H104 H 0.2638 0.8187 0.4444 0.122 Uiso 1 calc R
C105 C 0.3169(9) 0.6933(19) 0.4505(4) 0.103(11) Uani 1 d G
H105 H 0.3137 0.6813 0.4797 0.123 Uiso 1 calc R
C106 C 0.3517(8) 0.6289(14) 0.4280(6) 0.121(13) Uani 1 d G
H106 H 0.3716 0.5739 0.4421 0.145 Uiso 1 calc R
C107 C 0.3566(6) 0.6468(11) 0.3843(6) 0.070(6) Uani 1 d G
H107 H 0.3798 0.6037 0.3692 0.084 Uiso 1 calc R
C1 C 0.1516(6) 0.6216(11) 0.3008(5) 0.026(3) Uani 1 d .
C2 C 0.1125(5) 0.5805(11) 0.2677(5) 0.021(3) Uani 1 d .
C3 C 0.0509(6) 0.6039(12) 0.2655(5) 0.028(3) Uani 1 d .
C4 C 0.0313(6) 0.6700(10) 0.2978(5) 0.026(3) Uani 1 d .
C5 C 0.0701(6) 0.7150(11) 0.3328(5) 0.024(3) Uani 1 d .
C6 C 0.1305(6) 0.6896(12) 0.3332(5) 0.026(3) Uani 1 d .
C7 C 0.1588(6) 0.6606(12) 0.3748(5) 0.031(4) Uani 1 d .
C8 C 0.1998(6) 0.5764(14) 0.3689(5) 0.031(4) Uani 1 d .
C9 C 0.1942(6) 0.5493(13) 0.3234(6) 0.035(4) Uani 1 d .
C10 C 0.1984(6) 0.4478(14) 0.3110(5) 0.036(4) Uani 1 d .
C11 C 0.1591(7) 0.4056(12) 0.2760(5) 0.033(4) Uani 1 d .
C12 C 0.1167(6) 0.4674(13) 0.2562(5) 0.030(4) Uani 1 d .
C13 C 0.0612(7) 0.4242(14) 0.2468(5) 0.034(4) Uani 1 d .
C14 C 0.0193(6) 0.5063(11) 0.2541(5) 0.027(3) Uani 1 d .
C15 C -0.0303(6) 0.4844(14) 0.2711(5) 0.035(4) Uani 1 d .
C16 C -0.0524(6) 0.5477(13) 0.3032(6) 0.037(4) Uani 1 d .
C17 C -0.0211(6) 0.6380(12) 0.3180(6) 0.037(4) Uani 1 d .
C18 C -0.0138(6) 0.6647(11) 0.3624(6) 0.031(4) Uani 1 d .
C19 C 0.0426(7) 0.7067(11) 0.3732(5) 0.029(3) Uani 1 d .
C20 C 0.0716(7) 0.6845(12) 0.4120(5) 0.032(4) Uani 1 d .
C21 C 0.1332(7) 0.6624(12) 0.4131(5) 0.032(4) Uani 1 d .
C22 C 0.1445(7) 0.5779(13) 0.4458(5) 0.035(4) Uani 1 d .
C23 C 0.1838(7) 0.4979(15) 0.4386(5) 0.040(4) Uani 1 d .
C24 C 0.2116(6) 0.4963(14) 0.3993(5) 0.031(4) Uani 1 d .
C25 C 0.2168(6) 0.3936(14) 0.3865(5) 0.037(4) Uani 1 d .
C26 C 0.2098(6) 0.3663(12) 0.3435(6) 0.035(4) Uani 1 d .
C27 C 0.1781(7) 0.2719(13) 0.3278(6) 0.040(4) Uani 1 d .
C28 C 0.1479(7) 0.2961(13) 0.2874(5) 0.034(4) Uani 1 d .
C29 C 0.0937(8) 0.2573(13) 0.2781(6) 0.040(4) Uani 1 d .
C30 C 0.0485(7) 0.3230(14) 0.2565(5) 0.037(4) Uani 1 d .
C31 C -0.0045(7) 0.2939(14) 0.2753(6) 0.039(4) Uani 1 d .
C32 C -0.0425(6) 0.3745(13) 0.2823(5) 0.034(4) Uani 1 d .
C33 C -0.0713(7) 0.3742(14) 0.3220(5) 0.036(4) Uani 1 d .
C34 C -0.0767(6) 0.4841(14) 0.3345(6) 0.036(4) Uani 1 d .
C35 C -0.0701(7) 0.5101(13) 0.3786(6) 0.039(4) Uani 1 d .
C36 C -0.0385(6) 0.6019(13) 0.3932(5) 0.034(4) Uani 1 d .
C37 C -0.0076(6) 0.5789(12) 0.4329(5) 0.031(4) Uani 1 d .
C38 C 0.0469(8) 0.6185(13) 0.4427(6) 0.040(4) Uani 1 d .
C39 C 0.0922(7) 0.5542(13) 0.4639(5) 0.036(4) Uani 1 d .
C40 C 0.0796(7) 0.4507(15) 0.4741(5) 0.040(4) Uani 1 d .
C41 C 0.1199(8) 0.3676(14) 0.4665(5) 0.040(4) Uani 1 d .
C42 C 0.1722(7) 0.3902(15) 0.4493(6) 0.042(5) Uani 1 d .
C43 C 0.1919(7) 0.3241(14) 0.4176(6) 0.040(4) Uani 1 d .
C44 C 0.1622(7) 0.2372(13) 0.4038(6) 0.044(5) Uani 1 d .
C45 C 0.1544(7) 0.2063(14) 0.3574(6) 0.042(4) Uani 1 d .
C46 C 0.0974(7) 0.1664(13) 0.3479(6) 0.039(4) Uani 1 d .
C47 C 0.0683(8) 0.1896(13) 0.3083(7) 0.047(5) Uani 1 d .
C48 C 0.0080(7) 0.2148(12) 0.3073(6) 0.037(4) Uani 1 d .
C49 C -0.0205(7) 0.2170(14) 0.3447(6) 0.041(4) Uani 1 d .
C50 C -0.0602(7) 0.2960(13) 0.3523(6) 0.039(4) Uani 1 d .
C51 C -0.0538(7) 0.3241(14) 0.3981(6) 0.043(5) Uani 1 d .
C52 C -0.0589(7) 0.4278(14) 0.4109(6) 0.041(4) Uani 1 d .
C53 C -0.0196(8) 0.4704(14) 0.4447(5) 0.040(4) Uani 1 d .
C54 C 0.0236(7) 0.4071(14) 0.4640(5) 0.038(4) Uani 1 d .
C55 C 0.0274(7) 0.3010(15) 0.4511(5) 0.038(4) Uani 1 d .
C56 C 0.0891(7) 0.2754(13) 0.4525(6) 0.038(4) Uani 1 d .
C57 C 0.1087(7) 0.2093(14) 0.4225(6) 0.044(5) Uani 1 d .
C58 C 0.0708(7) 0.1670(13) 0.3870(6) 0.044(5) Uani 1 d .
C59 C 0.0115(7) 0.1907(13) 0.3865(6) 0.038(4) Uani 1 d .
C60 C -0.0085(7) 0.2576(14) 0.4187(6) 0.044(5) Uani 1 d .
Os4 Os -0.05229(3) 1.17176(6) 0.09720(2) 0.0330(2) Uani 0.9399(16) d P
Os5 Os -0.12972(3) 1.04004(5) 0.13951(3) 0.0359(2) Uani 0.9399(16) d P
Os6 Os -0.14871(3) 1.07600(6) 0.04696(3) 0.0379(2) Uani 0.9399(16) d P
Os4' Os -0.1747(8) 1.0292(13) 0.0832(13) 0.149(16) Uani 0.0601(16) d P
Os5' Os -0.0778(10) 1.1131(17) 0.1387(6) 0.106(10) Uani 0.0601(16) d P
Os6' Os -0.1006(7) 1.1477(13) 0.0477(6) 0.072(6) Uani 0.0601(16) d P
C4A C -0.0048(8) 1.0519(18) 0.0979(7) 0.057(6) Uani 1 d .
O4A O 0.0256(7) 0.9815(13) 0.0959(6) 0.088(5) Uani 1 d .
C4B C 0.0019(9) 1.238(2) 0.1356(7) 0.083(9) Uani 1 d .
O4B O 0.0374(7) 1.2840(18) 0.1553(6) 0.112(8) Uani 1 d .
C5A C -0.0925(9) 0.9165(14) 0.1227(8) 0.059(6) Uani 1 d .
O5A O -0.0699(7) 0.8398(11) 0.1147(6) 0.083(5) Uani 1 d .
C5B C -0.0875(10) 1.0559(16) 0.1943(9) 0.069(7) Uani 1 d .
O5B O -0.0644(8) 1.0657(14) 0.2282(6) 0.096(6) Uani 1 d .
C5C C -0.1919(9) 0.9627(13) 0.1606(7) 0.053(6) Uani 1 d .
O5C O -0.2283(8) 0.9226(11) 0.1729(6) 0.086(6) Uani 1 d .
C6A C -0.0895(11) 0.986(2) 0.0315(8) 0.084(8) Uani 1 d .
O6A O -0.0552(8) 0.9293(15) 0.0193(6) 0.110(7) Uani 1 d .
C6B C -0.2094(10) 0.9765(16) 0.0486(7) 0.057(6) Uani 1 d .
O6B O -0.2503(9) 0.9244(13) 0.0492(6) 0.093(6) Uani 1 d .
C6C C -0.1664(8) 1.1153(15) -0.0114(7) 0.049(5) Uani 1 d .
O6C O -0.1786(7) 1.1297(13) -0.0477(5) 0.073(4) Uani 1 d .
C400 C -0.0225(8) 1.2319(14) 0.0451(7) 0.045(5) Uani 1 d .
N4 N -0.0048(8) 1.2685(14) 0.0154(6) 0.068(6) Uani 1 d .
C401 C 0.0100(13) 1.309(2) -0.0242(10) 0.104(10) Uani 1 d .
H40A H 0.0220 1.2517 -0.0419 0.125 Uiso 1 calc R
H40B H 0.0418 1.3573 -0.0189 0.125 Uiso 1 calc R
C402 C -0.0399(8) 1.3667(15) -0.0488(6) 0.082(8) Uani 1 d G
C403 C -0.0870(11) 1.3066(12) -0.0636(6) 0.111(11) Uani 1 d G
H403 H -0.0858 1.2336 -0.0609 0.133 Uiso 1 calc R
C404 C -0.1359(9) 1.356(2) -0.0825(6) 0.125(13) Uani 1 d G
H404 H -0.1674 1.3153 -0.0924 0.150 Uiso 1 calc R
C405 C -0.1377(8) 1.465(2) -0.0866(6) 0.120(12) Uani 1 d G
H405 H -0.1704 1.4973 -0.0992 0.144 Uiso 1 calc R
C406 C -0.0906(11) 1.5247(12) -0.0718(6) 0.108(11) Uani 1 d G
H406 H -0.0918 1.5977 -0.0745 0.130 Uiso 1 calc R
C407 C -0.0417(8) 1.4758(14) -0.0529(6) 0.097(10) Uani 1 d G
H407 H -0.0102 1.5160 -0.0430 0.116 Uiso 1 calc R
C1' C -0.1191(6) 1.2983(12) 0.0865(5) 0.029(4) Uani 1 d .
C2' C -0.1141(6) 1.2751(13) 0.1315(6) 0.035(4) Uani 1 d .
C3' C -0.1555(6) 1.2071(12) 0.1523(5) 0.026(3) Uani 1 d .
C4' C -0.2011(7) 1.1627(12) 0.1248(6) 0.037(4) Uani 1 d .
C5' C -0.2074(6) 1.1849(13) 0.0783(5) 0.033(4) Uani 1 d .
C6' C -0.1660(8) 1.2525(12) 0.0596(6) 0.037(4) Uani 1 d .
C7' C -0.1886(9) 1.3321(15) 0.0290(5) 0.049(5) Uani 1 d .
C8' C -0.1529(9) 1.4273(16) 0.0362(6) 0.056(6) Uani 1 d .
C9' C -0.1120(7) 1.4072(14) 0.0730(6) 0.039(4) Uani 1 d .
C10' C -0.0978(7) 1.4827(15) 0.1032(8) 0.050(5) Uani 1 d .
C11' C -0.0920(7) 1.4636(15) 0.1486(7) 0.048(5) Uani 1 d .
C12' C -0.1009(7) 1.3645(14) 0.1637(6) 0.038(4) Uani 1 d .
C13' C -0.1327(7) 1.3491(14) 0.1991(6) 0.039(4) Uani 1 d .
C14' C -0.1680(7) 1.2565(12) 0.1923(5) 0.032(4) Uani 1 d .
C15' C -0.2213(10) 1.2508(14) 0.2060(6) 0.052(5) Uani 1 d .
C16' C -0.2689(8) 1.2050(15) 0.1784(8) 0.057(6) Uani 1 d .
C17' C -0.2596(8) 1.1679(13) 0.1391(8) 0.049(5) Uani 1 d .
C18' C -0.2985(8) 1.1886(14) 0.1025(8) 0.057(6) Uani 1 d .
C19' C -0.2682(8) 1.2024(14) 0.0656(7) 0.049(5) Uani 1 d .
C20' C -0.2844(11) 1.279(2) 0.0334(8) 0.086(10) Uani 1 d .
C21' C -0.2423(11) 1.3471(19) 0.0148(7) 0.064(6) Uani 1 d .
C22' C -0.2695(10) 1.450(2) 0.0093(7) 0.064(6) Uani 1 d .
C23' C -0.2361(11) 1.5377(18) 0.0175(6) 0.065(7) Uani 1 d .
C24' C -0.1779(10) 1.5257(17) 0.0293(7) 0.059(6) Uani 1 d .
C25' C -0.1607(11) 1.6064(16) 0.0603(8) 0.066(7) Uani 1 d .
C26' C -0.1225(9) 1.5892(14) 0.0969(8) 0.059(6) Uani 1 d .
C27' C -0.1321(8) 1.6279(16) 0.1390(8) 0.059(6) Uani 1 d .
C28' C -0.1144(7) 1.5540(15) 0.1709(7) 0.047(5) Uani 1 d .
C29' C -0.1443(8) 1.5376(17) 0.2064(6) 0.052(5) Uani 1 d .
C30' C -0.1530(7) 1.4340(16) 0.2208(6) 0.043(4) Uani 1 d .
C31' C -0.2112(8) 1.4280(16) 0.2357(5) 0.045(5) Uani 1 d .
C32' C -0.2408(10) 1.3423(16) 0.2292(6) 0.053(5) Uani 1 d .
C33' C -0.3031(9) 1.3514(16) 0.2149(7) 0.059(6) Uani 1 d .
C34' C -0.3176(8) 1.2669(14) 0.1854(8) 0.052(6) Uani 1 d .
C35' C -0.3563(8) 1.2839(16) 0.1500(9) 0.065(7) Uani 1 d .
C36' C -0.3482(9) 1.249(2) 0.1056(10) 0.080(9) Uani 1 d .
C37' C -0.3675(8) 1.3223(19) 0.0748(10) 0.071(8) Uani 1 d .
C38' C -0.3372(10) 1.335(2) 0.0403(9) 0.081(9) Uani 1 d .
C39' C -0.3272(11) 1.440(2) 0.0243(8) 0.087(9) Uani 1 d .
C40' C -0.3468(11) 1.530(2) 0.0451(7) 0.074(8) Uani 1 d .
C41' C -0.3124(10) 1.6229(18) 0.0526(8) 0.066(7) Uani 1 d .
C42' C -0.2573(13) 1.6285(17) 0.0379(8) 0.077(8) Uani 1 d .
C43' C -0.2126(11) 1.6707(15) 0.0673(9) 0.070(8) Uani 1 d .
C44' C -0.2206(9) 1.7111(13) 0.1069(8) 0.058(6) Uani 1 d .
C45' C -0.1809(8) 1.6906(12) 0.1422(7) 0.049(5) Uani 1 d .
C46' C -0.2130(7) 1.6745(13) 0.1812(7) 0.045(5) Uani 1 d .
C47' C -0.1967(8) 1.6011(16) 0.2122(7) 0.053(5) Uani 1 d .
C48' C -0.2356(8) 1.5328(16) 0.2307(6) 0.046(5) Uani 1 d .
C49' C -0.2914(8) 1.5426(15) 0.2177(6) 0.044(5) Uani 1 d .
C50' C -0.3273(9) 1.4475(16) 0.2092(8) 0.057(6) Uani 1 d .
C51' C -0.3682(8) 1.4684(17) 0.1732(8) 0.057(6) Uani 1 d .
C52' C -0.3825(8) 1.391(2) 0.1437(11) 0.078(8) Uani 1 d .
C53' C -0.3887(8) 1.411(2) 0.0976(9) 0.071(7) Uani 1 d .
C54' C -0.3798(8) 1.509(2) 0.0835(10) 0.078(8) Uani 1 d .
C55' C -0.3622(8) 1.5993(17) 0.1134(8) 0.056(6) Uani 1 d .
C56' C -0.3235(9) 1.6626(14) 0.0953(7) 0.053(5) Uani 1 d .
C57' C -0.2787(8) 1.7058(13) 0.1221(7) 0.050(5) Uani 1 d .
C58' C -0.2739(7) 1.6837(13) 0.1675(7) 0.041(4) Uani 1 d .
C59' C -0.3114(8) 1.6212(16) 0.1842(7) 0.055(6) Uani 1 d .
C60' C -0.3579(7) 1.5749(17) 0.1572(8) 0.059(6) Uani 1 d .
S1 S 0.4775 0.4272 0.0273 0.050 Uani 1 d D
C700 C 0.5000 0.5000 0.0000 0.087 Uani 1 d SDU

loop_
_atom_site_aniso_label
_atom_site_aniso_U_11
_atom_site_aniso_U_22
_atom_site_aniso_U_33
_atom_site_aniso_U_23
_atom_site_aniso_U_13
_atom_site_aniso_U_12
Os1 0.0203(3) 0.0429(4) 0.0313(4) 0.0112(3) 0.0035(2) 0.0003(3)
Os2 0.0212(3) 0.0406(4) 0.0388(4) 0.0164(3) 0.0002(3) 0.0029(3)
Os3 0.0277(3) 0.0254(3) 0.0479(4) 0.0059(3) 0.0053(3) -0.0012(3)
C1A 0.017(8) 0.071(13) 0.045(11) 0.027(10) 0.015(7) 0.006(8)
O1A 0.051(9) 0.101(13) 0.087(12) 0.063(10) 0.014(8) 0.005(8)
C1B 0.039(10) 0.064(13) 0.027(10) 0.008(9) 0.003(8) -0.014(9)
O1B 0.087(12) 0.092(12) 0.064(11) -0.015(9) 0.034(9) 0.016(10)
C2A 0.016(9) 0.083(16) 0.090(17) 0.044(14) 0.003(9) -0.003(9)
O2A 0.065(10) 0.068(10) 0.113(14) 0.059(10) 0.003(9) -0.001(8)
C2B 0.032(10) 0.058(13) 0.055(13) 0.019(11) 0.010(9) 0.005(9)
O2B 0.088(13) 0.127(16) 0.063(12) -0.020(11) 0.007(9) 0.000(12)
C2C 0.029(9) 0.039(10) 0.025(9) 0.007(7) 0.003(7) 0.003(7)
O2C 0.035(7) 0.056(8) 0.073(10) 0.014(7) 0.007(7) 0.008(6)
C3A 0.047(11) 0.034(10) 0.055(13) 0.007(9) -0.003(9) 0.003(8)
O3A 0.074(10) 0.050(9) 0.099(13) 0.035(9) 0.020(9) -0.028(8)
C3B 0.043(11) 0.034(10) 0.076(15) -0.002(10) 0.007(10) -0.007(9)
O3B 0.044(9) 0.056(10) 0.135(16) 0.000(10) 0.023(9) -0.003(7)
C3C 0.078(15) 0.031(11) 0.053(14) 0.002(10) 0.007(11) -0.017(10)
O3C 0.129(15) 0.039(9) 0.079(12) -0.007(8) -0.025(11) 0.006(9)
C100 0.035(10) 0.045(11) 0.037(10) 0.012(8) 0.007(8) -0.009(8)
N1 0.025(8) 0.089(12) 0.030(8) 0.034(8) -0.005(6) -0.016(8)
C101 0.031(10) 0.11(2) 0.064(15) 0.014(14) -0.013(10) -0.013(12)
C102 0.027(9) 0.077(15) 0.042(11) 0.014(10) -0.004(8) -0.013(9)
C103 0.061(14) 0.069(15) 0.073(17) -0.008(13) 0.017(12) -0.023(12)
C104 0.12(2) 0.15(3) 0.048(16) -0.040(18) 0.034(16) -0.04(2)
C105 0.08(2) 0.17(3) 0.052(17) 0.02(2) -0.006(14) -0.04(2)
C106 0.08(2) 0.14(3) 0.14(3) 0.09(3) -0.01(2) -0.03(2)
C107 0.060(14) 0.072(16) 0.075(17) 0.010(13) -0.010(12) 0.006(12)
C1 0.024(8) 0.019(8) 0.033(9) 0.008(7) -0.010(6) 0.000(6)
C2 0.014(7) 0.022(8) 0.026(8) 0.008(6) -0.004(6) -0.004(6)
C3 0.013(7) 0.031(9) 0.038(9) 0.006(7) -0.008(6) -0.002(6)
C4 0.019(7) 0.011(7) 0.047(10) 0.013(7) -0.006(6) 0.004(5)
C5 0.026(8) 0.023(8) 0.024(8) 0.003(6) 0.005(6) 0.010(6)
C6 0.023(7) 0.029(8) 0.026(8) 0.009(7) 0.004(6) -0.008(6)
C7 0.026(8) 0.037(9) 0.030(9) -0.014(7) 0.002(7) -0.020(7)
C8 0.016(7) 0.054(11) 0.022(8) 0.016(8) -0.005(6) -0.004(7)
C9 0.006(7) 0.035(10) 0.065(12) 0.001(9) 0.009(7) -0.001(6)
C10 0.020(8) 0.053(11) 0.036(10) 0.010(8) 0.008(7) 0.015(7)
C11 0.041(9) 0.027(9) 0.034(10) 0.003(7) 0.017(8) 0.008(7)
C12 0.034(8) 0.043(10) 0.013(8) -0.008(7) 0.008(6) 0.012(7)
C13 0.030(8) 0.046(11) 0.025(9) 0.007(8) -0.004(7) 0.002(8)
C14 0.026(8) 0.018(8) 0.034(9) -0.001(7) -0.013(6) 0.002(6)
C15 0.016(7) 0.046(10) 0.039(10) 0.001(8) -0.018(7) -0.005(7)
C16 0.018(8) 0.041(10) 0.051(11) 0.019(9) -0.015(7) 0.009(7)
C17 0.026(8) 0.026(9) 0.058(12) 0.023(8) -0.004(8) 0.009(7)
C18 0.024(8) 0.020(8) 0.051(11) 0.000(7) 0.010(7) 0.016(6)
C19 0.037(9) 0.019(8) 0.030(9) -0.002(7) 0.001(7) -0.001(6)
C20 0.047(10) 0.025(8) 0.026(9) -0.006(7) 0.012(7) 0.004(7)
C21 0.039(9) 0.023(8) 0.030(9) -0.005(7) -0.009(7) -0.008(7)
C22 0.043(10) 0.039(10) 0.019(9) -0.006(7) -0.013(7) -0.007(8)
C23 0.036(9) 0.053(11) 0.026(9) 0.010(8) -0.018(7) -0.004(8)
C24 0.022(8) 0.051(11) 0.020(8) 0.000(8) -0.008(6) -0.003(7)
C25 0.020(8) 0.053(11) 0.035(10) 0.007(9) -0.011(7) 0.009(7)
C26 0.014(7) 0.026(9) 0.064(13) 0.013(8) 0.000(7) 0.005(6)
C27 0.033(9) 0.032(10) 0.056(12) 0.008(9) 0.013(8) 0.009(7)
C28 0.037(9) 0.029(9) 0.036(10) -0.005(8) 0.006(7) 0.002(7)
C29 0.049(11) 0.028(9) 0.045(11) -0.024(8) 0.016(9) 0.008(8)
C30 0.042(10) 0.046(11) 0.021(9) -0.020(8) 0.001(7) -0.005(8)
C31 0.040(10) 0.035(10) 0.040(11) -0.012(8) -0.006(8) -0.016(8)
C32 0.019(8) 0.044(10) 0.036(10) 0.001(8) -0.017(7) -0.009(7)
C33 0.029(9) 0.048(11) 0.031(10) -0.005(8) -0.007(7) -0.011(8)
C34 0.012(7) 0.056(11) 0.040(10) 0.006(9) 0.005(7) -0.008(7)
C35 0.029(9) 0.034(10) 0.058(12) 0.002(9) 0.024(8) -0.001(7)
C36 0.021(8) 0.044(10) 0.041(10) 0.003(8) 0.026(7) 0.005(7)
C37 0.031(9) 0.028(9) 0.039(10) -0.002(7) 0.022(7) 0.012(7)
C38 0.056(11) 0.036(10) 0.030(10) -0.011(8) 0.011(8) -0.003(8)
C39 0.051(11) 0.040(10) 0.019(9) 0.004(7) 0.008(7) -0.007(8)
C40 0.048(10) 0.057(12) 0.016(9) 0.006(8) 0.004(7) -0.008(9)
C41 0.056(11) 0.045(11) 0.018(9) 0.015(8) -0.003(8) 0.002(9)
C42 0.035(9) 0.058(12) 0.030(10) 0.023(9) -0.013(7) -0.013(8)
C43 0.024(8) 0.042(10) 0.048(11) 0.026(9) -0.017(8) 0.004(7)
C44 0.041(10) 0.033(10) 0.058(13) 0.030(9) 0.006(9) 0.023(8)
C45 0.039(10) 0.035(10) 0.052(12) 0.010(9) 0.011(8) 0.019(8)
C46 0.045(10) 0.028(9) 0.042(11) 0.003(8) -0.001(8) 0.011(8)
C47 0.053(12) 0.020(9) 0.067(14) -0.019(9) 0.001(10) 0.003(8)
C48 0.040(10) 0.017(8) 0.051(11) -0.007(8) -0.009(8) -0.016(7)
C49 0.042(10) 0.034(10) 0.046(11) 0.000(8) -0.007(8) -0.020(8)
C50 0.023(8) 0.034(10) 0.058(12) 0.010(9) -0.003(8) -0.010(7)
C51 0.019(8) 0.045(11) 0.065(13) 0.017(10) 0.005(8) -0.009(7)
C52 0.035(9) 0.045(11) 0.046(11) 0.008(9) 0.023(8) 0.000(8)
C53 0.053(11) 0.044(11) 0.027(10) 0.001(8) 0.028(8) -0.003(9)
C54 0.052(11) 0.041(11) 0.027(9) 0.013(8) 0.022(8) 0.003(8)
C55 0.028(9) 0.055(12) 0.032(10) 0.026(9) 0.007(7) -0.001(8)
C56 0.038(10) 0.034(10) 0.042(11) 0.019(8) 0.002(8) 0.001(8)
C57 0.039(10) 0.033(10) 0.059(13) 0.034(9) -0.007(9) 0.002(8)
C58 0.041(10) 0.029(10) 0.061(13) 0.013(9) 0.001(9) 0.008(8)
C59 0.026(8) 0.032(9) 0.055(12) 0.010(9) 0.003(8) -0.010(7)
C60 0.037(10) 0.040(11) 0.055(12) 0.019(9) 0.013(9) 0.002(8)
Os4 0.0253(3) 0.0347(4) 0.0387(4) -0.0026(3) 0.0013(3) 0.0088(3)
Os5 0.0418(4) 0.0228(4) 0.0430(5) 0.0043(3) 0.0029(3) 0.0065(3)
Os6 0.0389(4) 0.0315(4) 0.0411(5) -0.0120(3) -0.0077(3) 0.0090(3)
Os4' 0.053(11) 0.027(9) 0.36(5) -0.071(17) -0.018(17) 0.006(7)
Os5' 0.14(2) 0.099(15) 0.065(12) -0.013(11) -0.054(12) 0.079(15)
Os6' 0.056(9) 0.072(11) 0.095(13) -0.002(9) 0.041(9) 0.003(8)
C4A 0.041(11) 0.075(15) 0.056(14) 0.001(11) 0.000(9) 0.021(11)
O4A 0.071(11) 0.071(11) 0.121(15) -0.006(10) 0.011(10) 0.032(9)
C4B 0.037(12) 0.16(3) 0.048(14) -0.035(16) 0.000(10) 0.033(14)
O4B 0.050(10) 0.18(2) 0.099(14) -0.078(14) -0.033(9) 0.017(12)
C5A 0.071(14) 0.017(9) 0.092(17) -0.002(10) 0.021(12) 0.003(9)
O5A 0.096(13) 0.034(8) 0.123(15) 0.001(9) 0.029(11) 0.025(8)
C5B 0.067(15) 0.028(11) 0.11(2) 0.008(13) -0.007(14) 0.014(10)
O5B 0.094(14) 0.081(13) 0.102(15) -0.002(11) -0.044(11) 0.015(11)
C5C 0.076(14) 0.015(9) 0.072(15) 0.005(9) 0.033(12) -0.010(9)
O5C 0.125(15) 0.041(9) 0.102(14) -0.015(9) 0.056(12) -0.027(9)
C6A 0.084(17) 0.082(17) 0.078(17) -0.035(14) -0.028(13) 0.057(15)
O6A 0.105(14) 0.105(15) 0.116(16) -0.042(12) -0.015(11) 0.074(12)
C6B 0.080(16) 0.035(11) 0.051(13) -0.005(10) -0.022(11) 0.002(11)
O6B 0.118(15) 0.069(12) 0.090(14) -0.004(10) -0.008(11) -0.038(11)
C6C 0.052(12) 0.038(11) 0.053(14) -0.015(10) -0.008(10) 0.006(9)
O6C 0.078(11) 0.091(12) 0.047(10) -0.008(9) -0.009(8) 0.001(9)
C400 0.050(11) 0.028(10) 0.057(13) 0.003(9) 0.004(10) 0.005(8)
N4 0.067(12) 0.068(13) 0.076(14) 0.018(11) 0.044(11) 0.001(10)
C401 0.12(2) 0.09(2) 0.11(2) 0.022(19) 0.06(2) 0.036(19)
C402 0.13(2) 0.059(16) 0.060(17) -0.004(13) 0.023(16) 0.007(17)
C403 0.13(3) 0.09(2) 0.11(3) 0.04(2) 0.00(2) 0.00(2)
C404 0.18(4) 0.14(3) 0.054(19) 0.00(2) 0.02(2) -0.03(3)
C405 0.18(4) 0.11(3) 0.06(2) 0.034(19) -0.02(2) 0.01(3)
C406 0.17(3) 0.047(16) 0.10(2) 0.004(16) -0.02(2) 0.000(19)
C407 0.16(3) 0.058(17) 0.08(2) 0.029(15) 0.036(19) 0.000(18)
C1' 0.026(8) 0.025(8) 0.036(10) 0.002(7) 0.011(7) 0.007(6)
C2' 0.024(8) 0.033(9) 0.046(11) -0.012(8) -0.003(7) 0.014(7)
C3' 0.029(8) 0.023(8) 0.025(9) 0.012(7) -0.004(6) 0.011(6)
C4' 0.032(9) 0.022(9) 0.057(12) -0.009(8) 0.014(8) 0.015(7)
C5' 0.012(7) 0.043(10) 0.040(10) -0.012(8) -0.006(6) 0.003(7)
C6' 0.051(11) 0.022(8) 0.037(10) -0.003(7) 0.007(8) 0.022(7)
C7' 0.078(14) 0.050(12) 0.020(9) -0.003(8) 0.011(9) 0.033(11)
C8' 0.085(15) 0.049(12) 0.042(12) 0.014(10) 0.043(11) 0.019(11)
C9' 0.033(9) 0.037(10) 0.051(12) 0.000(9) 0.027(8) 0.011(8)
C10' 0.025(9) 0.046(12) 0.083(16) -0.003(11) 0.024(10) -0.004(8)
C11' 0.017(8) 0.045(11) 0.080(16) -0.016(11) -0.003(9) 0.001(7)
C12' 0.025(8) 0.042(10) 0.044(11) -0.002(9) -0.013(7) 0.004(7)
C13' 0.025(8) 0.050(11) 0.038(10) -0.009(9) -0.016(7) 0.024(8)
C14' 0.042(10) 0.022(8) 0.032(9) 0.011(7) -0.001(7) 0.014(7)
C15' 0.093(16) 0.028(10) 0.038(11) 0.011(8) 0.027(11) 0.018(10)
C16' 0.051(12) 0.037(11) 0.089(17) 0.005(11) 0.029(12) -0.018(9)
C17' 0.046(11) 0.015(9) 0.089(16) -0.004(9) 0.024(11) -0.008(7)
C18' 0.029(10) 0.030(10) 0.110(19) -0.034(11) 0.000(11) -0.007(8)
C19' 0.056(12) 0.030(10) 0.059(13) -0.037(9) -0.009(10) 0.005(9)
C20' 0.087(18) 0.082(18) 0.073(17) -0.056(15) -0.068(14) 0.055(15)
C21' 0.071(16) 0.069(16) 0.049(14) -0.022(12) -0.011(12) 0.010(13)
C22' 0.073(16) 0.075(17) 0.040(13) 0.001(11) -0.018(10) 0.038(13)
C23' 0.11(2) 0.057(14) 0.027(11) 0.025(10) 0.005(11) 0.031(14)
C24' 0.079(15) 0.053(13) 0.049(13) 0.023(11) 0.033(11) 0.028(11)
C25' 0.100(19) 0.035(12) 0.070(16) 0.033(12) 0.049(15) 0.011(11)
C26' 0.068(14) 0.019(10) 0.096(19) -0.001(11) 0.041(14) -0.019(9)
C27' 0.045(12) 0.042(12) 0.092(18) -0.012(12) 0.013(12) -0.026(10)
C28' 0.020(8) 0.048(12) 0.070(14) -0.028(11) -0.005(9) -0.005(8)
C29' 0.037(10) 0.073(15) 0.042(12) -0.014(11) -0.019(9) -0.002(10)
C30' 0.041(10) 0.055(12) 0.030(10) -0.002(9) -0.016(8) 0.003(9)
C31' 0.056(12) 0.058(13) 0.021(9) -0.003(9) 0.009(8) 0.017(10)
C32' 0.079(15) 0.046(12) 0.038(12) 0.009(10) 0.025(10) 0.003(11)
C33' 0.069(15) 0.039(12) 0.077(16) 0.007(11) 0.046(13) 0.000(10)
C34' 0.042(11) 0.033(11) 0.086(16) 0.000(11) 0.034(11) -0.014(9)
C35' 0.037(11) 0.044(12) 0.12(2) -0.020(13) 0.040(13) -0.019(9)
C36' 0.030(11) 0.072(17) 0.14(2) -0.055(17) 0.007(13) -0.026(11)
C37' 0.019(10) 0.058(15) 0.13(2) -0.045(16) -0.030(12) 0.003(10)
C38' 0.049(14) 0.084(19) 0.10(2) -0.056(16) -0.057(13) 0.030(13)
C39' 0.083(18) 0.10(2) 0.066(16) -0.039(15) -0.056(13) 0.058(16)
C40' 0.079(16) 0.081(18) 0.054(14) -0.025(13) -0.034(12) 0.064(15)
C41' 0.077(16) 0.054(14) 0.066(15) 0.020(12) 0.006(12) 0.057(13)
C42' 0.13(2) 0.035(12) 0.060(16) 0.011(11) -0.016(15) 0.027(14)
C43' 0.092(18) 0.022(11) 0.10(2) 0.030(12) 0.052(16) 0.035(11)
C44' 0.062(13) 0.011(9) 0.104(19) 0.014(10) 0.027(13) 0.022(8)
C45' 0.044(11) 0.011(8) 0.093(16) -0.009(9) 0.011(11) -0.007(7)
C46' 0.039(10) 0.023(9) 0.072(14) -0.003(9) -0.009(9) 0.003(8)
C47' 0.048(11) 0.047(12) 0.062(14) -0.035(11) -0.010(10) 0.004(9)
C48' 0.046(11) 0.061(13) 0.030(10) -0.009(9) 0.007(8) 0.005(10)
C49' 0.055(12) 0.049(11) 0.030(10) -0.003(9) 0.022(9) 0.025(9)
C50' 0.049(12) 0.044(12) 0.085(17) -0.007(11) 0.039(12) -0.006(9)
C51' 0.027(10) 0.060(14) 0.088(17) -0.024(13) 0.022(11) 0.001(9)
C52' 0.018(9) 0.077(17) 0.14(3) -0.028(18) 0.028(13) -0.012(10)
C53' 0.028(11) 0.084(19) 0.10(2) -0.026(16) -0.016(11) 0.007(11)
C54' 0.018(9) 0.067(16) 0.14(2) -0.040(17) -0.037(12) 0.024(10)
C55' 0.028(10) 0.058(14) 0.080(17) -0.030(12) -0.016(10) 0.020(9)
C56' 0.056(13) 0.029(10) 0.072(15) 0.006(10) -0.010(11) 0.033(9)
C57' 0.053(12) 0.013(8) 0.082(16) -0.002(9) -0.002(11) 0.021(8)
C58' 0.035(10) 0.025(9) 0.062(13) -0.012(9) 0.006(9) 0.006(7)
C59' 0.046(12) 0.051(12) 0.070(15) -0.025(11) 0.010(10) 0.021(10)
C60' 0.019(9) 0.060(14) 0.099(19) -0.024(13) 0.012(10) 0.019(9)
S1 0.050 0.050 0.050 0.000 0.005 0.000
C700 0.077 0.097 0.085 0.021 -0.006 0.000

loop_
_atom_type_symbol
_atom_type_description
_atom_type_scat_dispersion_real
_atom_type_scat_dispersion_imag
_atom_type_scat_source
C C 0.0033 0.0016 'International Tables Vol C Tables 4.2.6.8 and 6.1.1.4'
H H 0.0000 0.0000 'International Tables Vol C Tables 4.2.6.8 and 6.1.1.4'
N N 0.0061 0.0033 'International Tables Vol C Tables 4.2.6.8 and 6.1.1.4'
O O 0.0106 0.0060 'International Tables Vol C Tables 4.2.6.8 and 6.1.1.4'
Os Os -1.2165 7.6030 'International Tables Vol C Tables 4.2.6.8 and 6.1.1.4'
S S 0.1246 0.1234 'International Tables Vol C Tables 4.2.6.8 and 6.1.1.4'

loop_
_geom_angle_atom_site_label_1
_geom_angle_atom_site_label_2
_geom_angle_atom_site_label_3
_geom_angle
_geom_angle_site_symmetry_3
C1B Os1 C1A 89.0(8) .
C1B Os1 C100 92.4(7) .
C1A Os1 C100 98.7(7) .
C1B Os1 C1 101.0(7) .
C1A Os1 C1 170.0(7) .
C100 Os1 C1 81.9(6) .
C1B Os1 C2 84.6(6) .
C1A Os1 C2 145.6(7) .
C100 Os1 C2 115.3(6) .
C1 Os1 C2 36.7(5) .
C1B Os1 Os2 119.1(5) .
C1A Os1 Os2 83.2(4) .
C100 Os1 Os2 148.5(5) .
C1 Os1 Os2 91.1(4) .
C2 Os1 Os2 70.8(3) .
C1B Os1 Os3 173.9(5) .
C1A Os1 Os3 96.8(6) .
C100 Os1 Os3 88.8(5) .
C1 Os1 Os3 73.3(4) .
C2 Os1 Os3 89.5(4) .
Os2 Os1 Os3 59.89(2) .
C2A Os2 C2B 97.4(9) .
C2A Os2 C2C 90.7(7) .
C2B Os2 C2C 92.9(7) .
C2A Os2 C3 167.5(6) .
C2B Os2 C3 85.0(7) .
C2C Os2 C3 101.5(6) .
C2A Os2 C4 144.9(9) .
C2B Os2 C4 117.6(7) .
C2C Os2 C4 84.3(6) .
C3 Os2 C4 36.2(5) .
C2A Os2 Os1 94.5(5) .
C2B Os2 Os1 90.1(5) .
C2C Os2 Os1 173.6(5) .
C3 Os2 Os1 73.1(3) .
C4 Os2 Os1 89.3(3) .
C2A Os2 Os3 81.9(7) .
C2B Os2 Os3 150.7(5) .
C2C Os2 Os3 116.3(5) .
C3 Os2 Os3 90.0(4) .
C4 Os2 Os3 69.6(4) .
Os1 Os2 Os3 60.88(2) .
C3C Os3 C3B 93.6(9) .
C3C Os3 C3A 90.6(8) .
C3B Os3 C3A 101.3(8) .
C3C Os3 C5 97.8(7) .
C3B Os3 C5 85.7(6) .
C3A Os3 C5 168.8(7) .
C3C Os3 C6 86.0(7) .
C3B Os3 C6 122.1(7) .
C3A Os3 C6 136.6(6) .
C5 Os3 C6 37.7(5) .
C3C Os3 Os2 170.3(6) .
C3B Os3 Os2 81.3(6) .
C3A Os3 Os2 98.4(6) .
C5 Os3 Os2 73.8(4) .
C6 Os3 Os2 89.8(4) .
C3C Os3 Os1 126.6(7) .
C3B Os3 Os1 139.8(6) .
C3A Os3 Os1 79.4(6) .
C5 Os3 Os1 89.6(4) .
C6 Os3 Os1 68.6(4) .
Os2 Os3 Os1 59.23(2) .
O1A C1A Os1 178.1(14) .
O1B C1B Os1 176.7(17) .
O2A C2A Os2 178(2) .
O2B C2B Os2 176.1(18) .
O2C C2C Os2 176.6(14) .
O3A C3A Os3 172.9(17) .
O3B C3B Os3 177.5(17) .
O3C C3C Os3 178(2) .
N1 C100 Os1 173.0(16) .
C100 N1 C101 174.5(18) .
N1 C101 C102 114.4(15) .
C103 C102 C107 120.0 .
C103 C102 C101 118.6(14) .
C107 C102 C101 121.4(14) .
C102 C103 C104 120.0 .
C105 C104 C103 120.0 .
C104 C105 C106 120.0 .
C107 C106 C105 120.0 .
C106 C107 C102 120.0 .
C2 C1 C6 118.8(12) .
C2 C1 C9 118.8(13) .
C6 C1 C9 107.5(13) .
C2 C1 Os1 73.3(8) .
C6 C1 Os1 106.9(9) .
C9 C1 Os1 128.8(10) .
C1 C2 C3 122.0(13) .
C1 C2 C12 118.5(13) .
C3 C2 C12 105.6(12) .
C1 C2 Os1 69.9(8) .
C3 C2 Os1 109.7(9) .
C12 C2 Os1 128.9(10) .
C4 C3 C14 118.5(12) .
C4 C3 C2 117.9(13) .
C14 C3 C2 108.4(12) .
C4 C3 Os2 74.3(8) .
C14 C3 Os2 128.5(10) .
C2 C3 Os2 106.3(9) .
C3 C4 C5 122.2(12) .
C3 C4 C17 118.1(13) .
C5 C4 C17 106.2(14) .
C3 C4 Os2 69.6(9) .
C5 C4 Os2 109.1(9) .
C17 C4 Os2 129.2(10) .
C6 C5 C4 117.5(12) .
C6 C5 C19 118.9(13) .
C4 C5 C19 108.0(12) .
C6 C5 Os3 73.7(8) .
C4 C5 Os3 107.5(9) .
C19 C5 Os3 128.2(10) .
C7 C6 C1 108.0(13) .
C7 C6 C5 115.7(13) .
C1 C6 C5 121.6(13) .
C7 C6 Os3 128.3(11) .
C1 C6 Os3 111.1(9) .
C5 C6 Os3 68.6(8) .
C21 C7 C6 124.1(14) .
C21 C7 C8 117.8(15) .
C6 C7 C8 109.3(13) .
C24 C8 C9 118.7(16) .
C24 C8 C7 122.7(14) .
C9 C8 C7 107.1(13) .
C10 C9 C8 120.2(16) .
C10 C9 C1 121.1(16) .
C8 C9 C1 108.1(13) .
C9 C10 C26 119.6(17) .
C9 C10 C11 120.2(15) .
C26 C10 C11 108.7(15) .
C12 C11 C10 120.6(14) .
C12 C11 C28 120.8(15) .
C10 C11 C28 106.4(15) .
C11 C12 C13 119.3(15) .
C11 C12 C2 120.5(14) .
C13 C12 C2 110.0(13) .
C30 C13 C12 122.5(15) .
C30 C13 C14 118.1(14) .
C12 C13 C14 108.3(14) .
C15 C14 C13 122.1(14) .
C15 C14 C3 120.9(14) .
C13 C14 C3 107.6(12) .
C14 C15 C16 123.0(15) .
C14 C15 C32 118.7(15) .
C16 C15 C32 106.2(14) .
C15 C16 C17 118.1(14) .
C15 C16 C34 110.8(15) .
C17 C16 C34 118.0(16) .
C18 C17 C16 121.5(15) .
C18 C17 C4 108.2(15) .
C16 C17 C4 120.8(16) .
C36 C18 C17 120.3(15) .
C36 C18 C19 118.7(15) .
C17 C18 C19 109.9(13) .
C20 C19 C18 120.3(14) .
C20 C19 C5 123.2(14) .
C18 C19 C5 107.4(13) .
C19 C20 C38 120.6(16) .
C19 C20 C21 118.1(14) .
C38 C20 C21 109.5(14) .
C7 C21 C20 119.5(14) .
C7 C21 C22 120.8(15) .
C20 C21 C22 105.4(13) .
C23 C22 C39 120.9(15) .
C23 C22 C21 119.5(15) .
C39 C22 C21 108.4(15) .
C22 C23 C24 120.2(15) .
C22 C23 C42 120.5(16) .
C24 C23 C42 107.1(16) .
C25 C24 C8 121.0(15) .
C25 C24 C23 108.6(15) .
C8 C24 C23 119.0(15) .
C24 C25 C26 121.0(15) .
C24 C25 C43 109.2(15) .
C26 C25 C43 117.8(16) .
C25 C26 C10 119.6(15) .
C25 C26 C27 122.7(15) .
C10 C26 C27 107.1(15) .
C45 C27 C28 120.8(16) .
C45 C27 C26 119.3(17) .
C28 C27 C26 108.4(14) .
C29 C28 C27 119.4(16) .
C29 C28 C11 118.2(16) .
C27 C28 C11 109.5(15) .
C28 C29 C47 120.6(17) .
C28 C29 C30 121.0(16) .
C47 C29 C30 107.9(15) .
C13 C30 C29 118.1(15) .
C13 C30 C31 122.6(16) .
C29 C30 C31 106.5(15) .
C32 C31 C48 120.4(16) .
C32 C31 C30 117.3(15) .
C48 C31 C30 108.9(16) .
C31 C32 C33 119.0(16) .
C31 C32 C15 121.2(14) .
C33 C32 C15 108.5(15) .
C50 C33 C34 121.7(16) .
C50 C33 C32 120.3(16) .
C34 C33 C32 106.3(14) .
C35 C34 C16 121.1(16) .
C35 C34 C33 118.7(15) .
C16 C34 C33 108.1(14) .
C34 C35 C36 120.4(14) .
C34 C35 C52 120.0(16) .
C36 C35 C52 108.1(16) .
C37 C36 C18 120.0(15) .
C37 C36 C35 108.6(15) .
C18 C36 C35 118.8(15) .
C38 C37 C36 120.8(15) .
C38 C37 C53 119.0(16) .
C36 C37 C53 108.6(16) .
C37 C38 C20 119.5(17) .
C37 C38 C39 121.5(15) .
C20 C38 C39 107.7(14) .
C40 C39 C22 119.7(16) .
C40 C39 C38 118.1(16) .
C22 C39 C38 109.1(14) .
C39 C40 C54 121.6(17) .
C39 C40 C41 119.6(15) .
C54 C40 C41 106.6(16) .
C42 C41 C56 119.3(17) .
C42 C41 C40 121.2(16) .
C56 C41 C40 108.8(15) .
C43 C42 C41 119.9(17) .
C43 C42 C23 108.9(15) .
C41 C42 C23 118.0(18) .
C44 C43 C42 120.8(16) .
C44 C43 C25 120.4(17) .
C42 C43 C25 106.2(15) .
C43 C44 C57 120.3(18) .
C43 C44 C45 122.4(16) .
C57 C44 C45 106.5(17) .
C27 C45 C46 119.9(17) .
C27 C45 C44 117.3(17) .
C46 C45 C44 108.6(15) .
C47 C46 C58 122.5(16) .
C47 C46 C45 118.9(17) .
C58 C46 C45 107.6(16) .
C46 C47 C29 120.2(17) .
C46 C47 C48 118.0(17) .
C29 C47 C48 108.6(16) .
C49 C48 C31 118.8(16) .
C49 C48 C47 122.1(17) .
C31 C48 C47 108.0(16) .
C48 C49 C50 122.2(17) .
C48 C49 C59 118.8(16) .
C50 C49 C59 108.0(16) .
C33 C50 C49 119.3(17) .
C33 C50 C51 119.0(16) .
C49 C50 C51 109.1(16) .
C52 C51 C60 120.1(18) .
C52 C51 C50 120.5(17) .
C60 C51 C50 106.8(16) .
C51 C52 C53 120.1(17) .
C51 C52 C35 120.0(17) .
C53 C52 C35 107.2(15) .
C54 C53 C52 119.5(16) .
C54 C53 C37 120.1(16) .
C52 C53 C37 107.4(16) .
C53 C54 C55 119.5(17) .
C53 C54 C40 119.6(16) .
C55 C54 C40 110.4(15) .
C60 C55 C54 122.8(17) .
C60 C55 C56 118.1(17) .
C54 C55 C56 106.7(15) .
C57 C56 C41 121.1(15) .
C57 C56 C55 120.3(17) .
C41 C56 C55 107.5(16) .
C56 C57 C58 121.4(16) .
C56 C57 C44 118.4(17) .
C58 C57 C44 106.1(17) .
C46 C58 C59 120.3(17) .
C46 C58 C57 111.1(16) .
C59 C58 C57 117.5(17) .
C60 C59 C58 120.3(17) .
C60 C59 C49 107.8(15) .
C58 C59 C49 118.4(16) .
C55 C60 C59 122.2(16) .
C55 C60 C51 117.8(17) .
C59 C60 C51 108.3(17) .
Os5' Os4 Os6' 109.4(9) .
Os5' Os4 C4B 89.0(11) .
Os6' Os4 C4B 159.6(10) .
Os5' Os4 C4A 83.4(8) .
Os6' Os4 C4A 101.3(8) .
C4B Os4 C4A 89.2(10) .
Os5' Os4 C400 175.7(9) .
Os6' Os4 C400 67.8(7) .
C4B Os4 C400 94.3(10) .
C4A Os4 C400 93.8(8) .
Os5' Os4 C1' 97.8(7) .
Os6' Os4 C1' 68.1(6) .
C4B Os4 C1' 101.6(9) .
C4A Os4 C1' 169.2(8) .
C400 Os4 C1' 84.3(6) .
Os5' Os4 C2' 66.6(7) .
Os6' Os4 C2' 96.3(6) .
C4B Os4 C2' 82.7(7) .
C4A Os4 C2' 148.9(8) .
C400 Os4 C2' 116.6(7) .
C1' Os4 C2' 36.4(6) .
Os5' Os4 Os5 24.4(8) .
Os6' Os4 Os5 85.1(5) .
C4B Os4 Os5 113.3(8) .
C4A Os4 Os5 85.8(6) .
C400 Os4 Os5 152.3(6) .
C1' Os4 Os5 91.0(4) .
C2' Os4 Os5 70.3(4) .
Os5' Os4 Os6 84.6(8) .
Os6' Os4 Os6 25.0(5) .
C4B Os4 Os6 171.3(6) .
C4A Os4 Os6 95.9(7) .
C400 Os4 Os6 92.4(6) .
C1' Os4 Os6 73.6(4) .
C2' Os4 Os6 89.4(4) .
Os5 Os4 Os6 60.27(3) .
Os5' Os5 C5A 96.0(9) .
Os5' Os5 C5B 66.3(10) .
C5A Os5 C5B 96.7(10) .
Os5' Os5 C5C 160.7(10) .
C5A Os5 C5C 93.3(8) .
C5B Os5 C5C 95.9(10) .
Os5' Os5 Os4' 113.1(11) .
C5A Os5 Os4' 85.5(9) .
C5B Os5 Os4' 177.7(7) .
C5C Os5 Os4' 84.3(11) .
Os5' Os5 C3' 70.3(8) .
C5A Os5 C3' 165.4(7) .
C5B Os5 C3' 82.5(7) .
C5C Os5 C3' 101.2(6) .
Os4' Os5 C3' 95.2(6) .
Os5' Os5 C4' 99.0(7) .
C5A Os5 C4' 148.5(9) .
C5B Os5 C4' 114.7(8) .
C5C Os5 C4' 81.2(7) .
Os4' Os5 C4' 63.1(7) .
C3' Os5 C4' 36.4(6) .
Os5' Os5 Os4 26.3(7) .
C5A Os5 Os4 91.5(6) .
C5B Os5 Os4 92.6(7) .
C5C Os5 Os4 169.8(7) .
Os4' Os5 Os4 87.0(8) .
C3' Os5 Os4 74.1(4) .
C4' Os5 Os4 90.0(4) .
Os5' Os5 Os6 86.5(7) .
C5A Os5 Os6 83.7(7) .
C5B Os5 Os6 152.8(7) .
C5C Os5 Os6 111.3(7) .
Os4' Os5 Os6 27.0(8) .
C3' Os5 Os6 90.4(4) .
C4' Os5 Os6 69.8(4) .
Os4 Os5 Os6 60.24(3) .
Os6' Os6 Os4' 128.8(12) .
Os6' Os6 C6C 87.3(10) .
Os4' Os6 C6C 141.0(11) .
Os6' Os6 C6A 77.8(11) .
Os4' Os6 C6A 108.9(11) .
C6C Os6 C6A 91.0(9) .
Os6' Os6 C6B 176.5(10) .
Os4' Os6 C6B 48.8(11) .
C6C Os6 C6B 95.8(8) .
C6A Os6 C6B 100.4(11) .
Os6' Os6 C5' 96.8(7) .
Os4' Os6 C5' 66.1(7) .
C6C Os6 C5' 99.4(7) .
C6A Os6 C5' 168.1(8) .
C6B Os6 C5' 84.4(7) .
Os6' Os6 C6' 62.6(8) .
Os4' Os6 C6' 99.8(7) .
C6C Os6 C6' 83.2(7) .
C6A Os6 C6' 140.2(10) .
C6B Os6 C6' 119.3(8) .
C5' Os6 C6' 37.3(6) .
Os6' Os6 Os4 32.6(8) .
Os4' Os6 Os4 96.9(9) .
C6C Os6 Os4 119.8(6) .
C6A Os6 Os4 80.1(8) .
C6B Os6 Os4 144.4(6) .
C5' Os6 Os4 89.6(4) .
C6' Os6 Os4 69.2(5) .
Os6' Os6 Os5 91.9(8) .
Os4' Os6 Os5 37.7(9) .
C6C Os6 Os5 172.5(5) .
C6A Os6 Os5 96.1(8) .
C6B Os6 Os5 85.3(6) .
C5' Os6 Os5 73.3(4) .
C6' Os6 Os5 89.9(4) .
Os4 Os6 Os5 59.49(3) .
C6B Os4' Os6 82(2) .
C6B Os4' Os5 155.7(19) .
Os6 Os4' Os5 115.3(10) .
C6B Os4' C5' 101.6(16) .
Os6 Os4' C5' 75.0(11) .
Os5 Os4' C5' 99.3(10) .
C6B Os4' C4' 127.2(14) .
Os6 Os4' C4' 107.1(10) .
Os5 Os4' C4' 65.9(10) .
C5' Os4' C4' 39.0(7) .
C6B Os4' O6B 21.7(11) .
Os6 Os4' O6B 103.6(18) .
Os5 Os4' O6B 138.7(17) .
C5' Os4' O6B 103.7(11) .
C4' Os4' O6B 116.0(10) .
C6B Os4' Os6' 108(2) .
Os6 Os4' Os6' 25.6(6) .
Os5 Os4' Os6' 90.4(8) .
C5' Os4' Os6' 71.7(9) .
C4' Os4' Os6' 92.2(8) .
O6B Os4' Os6' 129.2(17) .
C6B Os4' Os5' 163.2(18) .
Os6 Os4' Os5' 86.8(9) .
Os5 Os4' Os5' 28.8(6) .
C5' Os4' Os5' 87.8(8) .
C4' Os4' Os5' 68.4(8) .
O6B Os4' Os5' 166.1(15) .
Os6' Os4' Os5' 61.7(8) .
Os5 Os5' Os4 129.3(11) .
Os5 Os5' C5B 66.0(13) .
Os4 Os5' C5B 164.2(17) .
Os5 Os5' C2' 105.0(11) .
Os4 Os5' C2' 70.7(9) .
C5B Os5' C2' 111.4(12) .
Os5 Os5' C3' 69.9(9) .
Os4 Os5' C3' 105.5(9) .
C5B Os5' C3' 82.3(12) .
C2' Os5' C3' 38.8(6) .
Os5 Os5' C4A 115.6(12) .
Os4 Os5' C4A 52.6(8) .
C5B Os5' C4A 120.9(11) .
C2' Os5' C4A 122.8(14) .
C3' Os5' C4A 156.7(11) .
Os5 Os5' C4B 176.8(11) .
Os4 Os5' C4B 49.1(9) .
C5B Os5' C4B 115.8(13) .
C2' Os5' C4B 71.9(10) .
C3' Os5' C4B 107.5(10) .
C4A Os5' C4B 66.1(10) .
Os5 Os5' C5A 47.3(7) .
Os4 Os5' C5A 109.9(10) .
C5B Os5' C5A 77.3(12) .
C2' Os5' C5A 146.6(12) .
C3' Os5' C5A 117.0(13) .
C4A Os5' C5A 70.6(9) .
C4B Os5' C5A 135.1(11) .
Os5 Os5' Os6' 91.8(8) .
Os4 Os5' Os6' 37.6(5) .
C5B Os5' Os6' 157.8(16) .
C2' Os5' Os6' 74.0(7) .
C3' Os5' Os6' 91.2(7) .
C4A Os5' Os6' 66.5(8) .
C4B Os5' Os6' 86.4(10) .
C5A Os5' Os6' 87.0(8) .
Os5 Os5' Os4' 38.0(9) .
Os4 Os5' Os4' 91.5(10) .
C5B Os5' Os4' 104.0(16) .
C2' Os5' Os4' 90.3(8) .
C3' Os5' Os4' 72.6(8) .
C4A Os5' Os4' 97.6(10) .
C4B Os5' Os4' 139.9(12) .
C5A Os5' Os4' 56.5(8) .
Os6' Os5' Os4' 53.8(8) .
Os6 Os6' Os4 122.4(11) .
Os6 Os6' C6' 79.4(8) .
Os4 Os6' C6' 99.0(9) .
Os6 Os6' C6A 60.5(9) .
Os4 Os6' C6A 105.9(10) .
C6' Os6' C6A 139.6(12) .
Os6 Os6' C400 170.6(11) .
Os4 Os6' C400 58.8(7) .
C6' Os6' C400 109.9(10) .
C6A Os6' C400 110.2(11) .
Os6 Os6' C1' 110.0(8) .
Os4 Os6' C1' 64.2(7) .
C6' Os6' C1' 37.7(7) .
C6A Os6' C1' 161.3(12) .
C400 Os6' C1' 79.2(8) .
Os6 Os6' C6C 54.2(8) .
Os4 Os6' C6C 176.1(9) .
C6' Os6' C6C 78.7(9) .
C6A Os6' C6C 74.4(10) .
C400 Os6' C6C 124.9(11) .
C1' Os6' C6C 114.3(9) .
Os6 Os6' Os4' 25.6(8) .
Os4 Os6' Os4' 97.4(10) .
C6' Os6' Os4' 76.2(7) .
C6A Os6' Os4' 69.5(10) .
C400 Os6' Os4' 155.8(13) .
C1' Os6' Os4' 95.2(7) .
C6C Os6' Os4' 79.0(10) .
Os6 Os6' Os5' 89.7(9) .
Os4 Os6' Os5' 32.9(7) .
C6' Os6' Os5' 89.9(8) .
C6A Os6' Os5' 94.0(10) .
C400 Os6' Os5' 91.7(10) .
C1' Os6' Os5' 69.0(7) .
C6C Os6' Os5' 143.4(10) .
Os4' Os6' Os5' 64.5(10) .
O4A C4A Os4 175.4(19) .
O4A C4A Os5' 140.6(19) .
Os4 C4A Os5' 43.9(7) .
O4B C4B Os4 172(2) .
O4B C4B Os5' 146(2) .
Os4 C4B Os5' 41.9(7) .
O5A C5A Os5 176(2) .
O5A C5A Os5' 144.3(18) .
Os5 C5A Os5' 36.6(6) .
O5B C5B Os5 177(2) .
O5B C5B Os5' 135(2) .
Os5 C5B Os5' 47.6(10) .
O5C C5C Os5 177.0(17) .
O6A C6A Os6 175(2) .
O6A C6A Os6' 141(2) .
Os6 C6A Os6' 41.8(6) .
O6B C6B Os4' 131(2) .
O6B C6B Os6 173.0(19) .
Os4' C6B Os6 49.0(16) .
C6B O6B Os4' 27.2(15) .
O6C C6C Os6 173.7(18) .
O6C C6C Os6' 146.3(18) .
Os6 C6C Os6' 38.6(5) .
N4 C400 Os4 178.5(18) .
N4 C400 Os6' 127.8(18) .
Os4 C400 Os6' 53.4(7) .
C400 N4 C401 172(3) .
N4 C401 C402 111.7(19) .
C403 C402 C407 120.0 .
C403 C402 C401 117.1(19) .
C407 C402 C401 122.6(19) .
C404 C403 C402 120.0 .
C403 C404 C405 120.0 .
C406 C405 C404 120.0 .
C407 C406 C405 120.0 .
C406 C407 C402 120.0 .
C2' C1' C6' 118.3(14) .
C2' C1' C9' 118.6(15) .
C6' C1' C9' 108.5(15) .
C2' C1' Os4 73.4(8) .
C6' C1' Os4 106.6(10) .
C9' C1' Os4 128.3(10) .
C2' C1' Os6' 109.6(11) .
C6' C1' Os6' 62.6(9) .
C9' C1' Os6' 126.8(12) .
Os4 C1' Os6' 47.7(6) .
C1' C2' C3' 123.1(15) .
C1' C2' C12' 118.8(15) .
C3' C2' C12' 104.5(14) .
C1' C2' Os5' 106.6(11) .
C3' C2' Os5' 71.5(11) .
C12' C2' Os5' 124.6(12) .
C1' C2' Os4 70.2(8) .
C3' C2' Os4 109.8(10) .
C12' C2' Os4 129.0(11) .
Os5' C2' Os4 42.7(7) .
C4' C3' C14' 118.8(13) .
C4' C3' C2' 117.2(14) .
C14' C3' C2' 108.3(14) .
C4' C3' Os5 73.9(9) .
C14' C3' Os5 129.7(10) .
C2' C3' Os5 105.8(9) .
C4' C3' Os5' 105.1(11) .
C14' C3' Os5' 128.6(11) .
C2' C3' Os5' 69.6(10) .
Os5 C3' Os5' 39.9(7) .
C3' C4' C5' 121.0(14) .
C3' C4' C17' 118.2(16) .
C5' C4' C17' 105.9(16) .
C3' C4' Os4' 114.0(11) .
C5' C4' Os4' 65.6(13) .
C17' C4' Os4' 121.1(13) .
C3' C4' Os5 69.6(9) .
C5' C4' Os5 109.3(9) .
C17' C4' Os5 130.5(12) .
Os4' C4' Os5 51.0(8) .
C6' C5' C4' 119.7(14) .
C6' C5' C19' 118.4(16) .
C4' C5' C19' 107.5(14) .
C6' C5' Os4' 109.0(12) .
C4' C5' Os4' 75.4(14) .
C19' C5' Os4' 119.9(13) .
C6' C5' Os6 74.3(8) .
C4' C5' Os6 107.4(10) .
C19' C5' Os6 127.1(11) .
Os4' C5' Os6 38.9(10) .
C1' C6' C7' 108.3(15) .
C1' C6' C5' 120.8(15) .
C7' C6' C5' 116.8(16) .
C1' C6' Os6' 79.7(11) .
C7' C6' Os6' 123.8(13) .
C5' C6' Os6' 103.1(11) .
C1' C6' Os6 110.4(10) .
C7' C6' Os6 128.3(12) .
C5' C6' Os6 68.5(8) .
Os6' C6' Os6 38.0(5) .
C21' C7' C6' 127(2) .
C21' C7' C8' 116.7(19) .
C6' C7' C8' 107.4(17) .
C24' C8' C9' 121(2) .
C24' C8' C7' 119(2) .
C9' C8' C7' 107.7(16) .
C10' C9' C8' 121.6(17) .
C10' C9' C1' 119.7(17) .
C8' C9' C1' 107.9(17) .
C9' C10' C11' 123.9(18) .
C9' C10' C26' 119(2) .
C11' C10' C26' 106.7(18) .
C12' C11' C10' 119.5(17) .
C12' C11' C28' 119.1(19) .
C10' C11' C28' 109.2(18) .
C11' C12' C13' 120.6(17) .
C11' C12' C2' 119.3(17) .
C13' C12' C2' 108.5(15) .
C30' C13' C12' 120.6(18) .
C30' C13' C14' 119.1(15) .
C12' C13' C14' 110.1(15) .
C15' C14' C13' 122.1(15) .
C15' C14' C3' 120.8(17) .
C13' C14' C3' 108.5(14) .
C14' C15' C32' 116.9(19) .
C14' C15' C16' 121.0(17) .
C32' C15' C16' 110.1(19) .
C17' C16' C34' 122(2) .
C17' C16' C15' 119.2(17) .
C34' C16' C15' 106.0(18) .
C16' C17' C18' 121.0(18) .
C16' C17' C4' 121.4(19) .
C18' C17' C4' 108.5(18) .
C36' C18' C19' 118(2) .
C36' C18' C17' 122(2) .
C19' C18' C17' 109.6(16) .
C18' C19' C20' 122(2) .
C18' C19' C5' 108.4(17) .
C20' C19' C5' 119(2) .
C19' C20' C38' 114(3) .
C19' C20' C21' 122(2) .
C38' C20' C21' 112(2) .
C7' C21' C22' 125(2) .
C7' C21' C20' 116(2) .
C22' C21' C20' 106(2) .
C23' C22' C21' 118(2) .
C23' C22' C39' 123(2) .
C21' C22' C39' 107(2) .
C22' C23' C24' 120(2) .
C22' C23' C42' 121(2) .
C24' C23' C42' 110(2) .
C8' C24' C23' 122(2) .
C8' C24' C25' 117(2) .
C23' C24' C25' 107.9(19) .
C26' C25' C24' 123.5(18) .
C26' C25' C43' 116(2) .
C24' C25' C43' 108(2) .
C25' C26' C27' 123(2) .
C25' C26' C10' 118(2) .
C27' C26' C10' 107(2) .
C28' C27' C45' 121.3(19) .
C28' C27' C26' 110.7(19) .
C45' C27' C26' 117(2) .
C29' C28' C27' 121.8(18) .
C29' C28' C11' 119.6(19) .
C27' C28' C11' 106.7(19) .
C28' C29' C30' 119.6(19) .
C28' C29' C47' 120.1(19) .
C30' C29' C47' 108.7(17) .
C13' C30' C29' 120.5(18) .
C13' C30' C31' 118.8(17) .
C29' C30' C31' 108.0(17) .
C32' C31' C48' 123.2(19) .
C32' C31' C30' 119.5(17) .
C48' C31' C30' 106.8(17) .
C31' C32' C15' 123.5(19) .
C31' C32' C33' 118.7(18) .
C15' C32' C33' 105.0(19) .
C50' C33' C34' 121(2) .
C50' C33' C32' 120(2) .
C34' C33' C32' 107.6(17) .
C35' C34' C16' 117(2) .
C35' C34' C33' 119.6(19) .
C16' C34' C33' 111(2) .
C34' C35' C36' 124.4(19) .
C34' C35' C52' 119(2) .
C36' C35' C52' 104(2) .
C37' C36' C18' 123(3) .
C37' C36' C35' 112(2) .
C18' C36' C35' 114(3) .
C38' C37' C36' 118(2) .
C38' C37' C53' 122(3) .
C36' C37' C53' 107(3) .
C37' C38' C39' 120(2) .
C37' C38' C20' 125(3) .
C39' C38' C20' 103(3) .
C40' C39' C38' 121(3) .
C40' C39' C22' 115(3) .
C38' C39' C22' 112(2) .
C39' C40' C41' 122(3) .
C39' C40' C54' 116(3) .
C41' C40' C54' 109.8(19) .
C42' C41' C40' 120(2) .
C42' C41' C56' 121(2) .
C40' C41' C56' 106(2) .
C41' C42' C23' 118(2) .
C41' C42' C43' 117(2) .
C23' C42' C43' 109(2) .
C44' C43' C42' 124(2) .
C44' C43' C25' 121(2) .
C42' C43' C25' 105(2) .
C43' C44' C45' 120.0(18) .
C43' C44' C57' 118(2) .
C45' C44' C57' 108.2(19) .
C44' C45' C27' 123(2) .
C44' C45' C46' 107.9(16) .
C27' C45' C46' 117.1(18) .
C47' C46' C58' 117.5(17) .
C47' C46' C45' 122.1(17) .
C58' C46' C45' 108.0(17) .
C46' C47' C48' 123.4(18) .
C46' C47' C29' 117.5(19) .
C48' C47' C29' 106.8(17) .
C49' C48' C47' 118.1(18) .
C49' C48' C31' 118.9(18) .
C47' C48' C31' 109.6(16) .
C48' C49' C50' 120.2(17) .
C48' C49' C59' 120.7(18) .
C50' C49' C59' 106.4(18) .
C33' C50' C51' 121(2) .
C33' C50' C49' 119(2) .
C51' C50' C49' 108.7(18) .
C52' C51' C50' 120(2) .
C52' C51' C60' 118(2) .
C50' C51' C60' 108.3(18) .
C51' C52' C53' 122(2) .
C51' C52' C35' 120(3) .
C53' C52' C35' 107(2) .
C54' C53' C37' 119(3) .
C54' C53' C52' 119(2) .
C37' C53' C52' 110(2) .
C53' C54' C40' 122(2) .
C53' C54' C55' 123(3) .
C40' C54' C55' 103(2) .
C56' C55' C60' 122.7(19) .
C56' C55' C54' 110(2) .
C60' C55' C54' 115(2) .
C55' C56' C57' 119(2) .
C55' C56' C41' 111(2) .
C57' C56' C41' 119(2) .
C56' C57' C58' 119.9(19) .
C56' C57' C44' 120(2) .
C58' C57' C44' 109.1(18) .
C59' C58' C57' 120.3(19) .
C59' C58' C46' 120.7(18) .
C57' C58' C46' 106.8(16) .
C58' C59' C60' 121(2) .
C58' C59' C49' 119.6(18) .
C60' C59' C49' 108.0(19) .
C55' C60' C59' 117(2) .
C55' C60' C51' 122(2) .
C59' C60' C51' 109(2) .
S1 C700 S1 180.0 3_665

loop_
_geom_bond_atom_site_label_1
_geom_bond_atom_site_label_2
_geom_bond_distance
_geom_bond_site_symmetry_2
Os1 C1B 1.87(2) .
Os1 C1A 1.874(17) .
Os1 C100 1.976(18) .
Os1 C1 2.221(14) .
Os1 C2 2.266(13) .
Os1 Os2 2.8736(8) .
Os1 Os3 2.9219(9) .
Os2 C2A 1.89(2) .
Os2 C2B 1.90(2) .
Os2 C2C 1.905(15) .
Os2 C3 2.252(15) .
Os2 C4 2.312(15) .
Os2 Os3 2.8932(10) .
Os3 C3C 1.90(2) .
Os3 C3B 1.90(2) .
Os3 C3A 1.926(19) .
Os3 C5 2.222(15) .
Os3 C6 2.291(15) .
C1A O1A 1.158(19) .
C1B O1B 1.17(2) .
C2A O2A 1.15(2) .
C2B O2B 1.16(2) .
C2C O2C 1.132(18) .
C3A O3A 1.13(2) .
C3B O3B 1.13(2) .
C3C O3C 1.12(2) .
C100 N1 1.13(2) .
N1 C101 1.41(2) .
C101 C102 1.47(2) .
C102 C103 1.3900 .
C102 C107 1.3900 .
C103 C104 1.3900 .
C104 C105 1.3900 .
C105 C106 1.3900 .
C106 C107 1.3900 .
C1 C2 1.41(2) .
C1 C6 1.45(2) .
C1 C9 1.49(2) .
C2 C3 1.478(18) .
C2 C12 1.48(2) .
C3 C4 1.42(2) .
C3 C14 1.47(2) .
C4 C5 1.47(2) .
C4 C17 1.49(2) .
C5 C6 1.458(19) .
C5 C19 1.47(2) .
C6 C7 1.45(2) .
C7 C21 1.38(2) .
C7 C8 1.46(2) .
C8 C24 1.40(2) .
C8 C9 1.45(2) .
C9 C10 1.35(2) .
C10 C26 1.45(2) .
C10 C11 1.46(2) .
C11 C12 1.37(2) .
C11 C28 1.47(2) .
C12 C13 1.42(2) .
C13 C30 1.36(2) .
C13 C14 1.47(2) .
C14 C15 1.36(2) .
C15 C16 1.42(2) .
C15 C32 1.47(2) .
C16 C17 1.42(2) .
C16 C34 1.42(2) .
C17 C18 1.42(2) .
C18 C36 1.41(2) .
C18 C19 1.44(2) .
C19 C20 1.36(2) .
C20 C38 1.43(2) .
C20 C21 1.48(2) .
C21 C22 1.48(2) .
C22 C23 1.41(2) .
C22 C39 1.43(2) .
C23 C24 1.44(2) .
C23 C42 1.44(2) .
C24 C25 1.37(2) .
C25 C26 1.37(2) .
C25 C43 1.47(2) .
C26 C27 1.47(2) .
C27 C45 1.40(2) .
C27 C28 1.42(2) .
C28 C29 1.37(2) .
C29 C47 1.44(3) .
C29 C30 1.47(2) .
C30 C31 1.47(2) .
C31 C32 1.39(2) .
C31 C48 1.42(2) .
C32 C33 1.46(2) .
C33 C50 1.37(2) .
C33 C34 1.46(2) .
C34 C35 1.40(2) .
C35 C36 1.43(2) .
C35 C52 1.45(2) .
C36 C37 1.40(2) .
C37 C38 1.39(2) .
C37 C53 1.46(2) .
C38 C39 1.45(2) .
C39 C40 1.39(2) .
C40 C54 1.44(2) .
C40 C41 1.45(2) .
C41 C42 1.42(2) .
C41 C56 1.42(2) .
C42 C43 1.41(3) .
C43 C44 1.36(2) .
C44 C57 1.48(2) .
C44 C45 1.49(3) .
C45 C46 1.44(2) .
C46 C47 1.38(3) .
C46 C58 1.42(2) .
C47 C48 1.45(2) .
C48 C49 1.39(2) .
C49 C50 1.41(2) .
C49 C59 1.48(2) .
C50 C51 1.46(3) .
C51 C52 1.38(2) .
C51 C60 1.46(2) .
C52 C53 1.44(3) .
C53 C54 1.39(2) .
C54 C55 1.41(2) .
C55 C60 1.37(3) .
C55 C56 1.49(2) .
C56 C57 1.37(2) .
C57 C58 1.46(3) .
C58 C59 1.43(2) .
C59 C60 1.42(2) .
Os4 Os5' 1.65(3) .
Os4 Os6' 1.85(2) .
Os4 C4B 1.87(3) .
Os4 C4A 1.89(2) .
Os4 C400 1.97(2) .
Os4 C1' 2.253(14) .
Os4 C2' 2.294(14) .
Os4 Os5 2.8794(10) .
Os4 Os6 2.9016(11) .
Os5 Os5' 1.54(3) .
Os5 C5A 1.894(18) .
Os5 C5B 1.90(3) .
Os5 C5C 1.926(18) .
Os5 Os4' 1.96(3) .
Os5 C3' 2.250(14) .
Os5 C4' 2.307(15) .
Os5 Os6 2.9022(11) .
Os6 Os6' 1.452(16) .
Os6 Os4' 1.46(4) .
Os6 C6C 1.89(2) .
Os6 C6A 1.90(2) .
Os6 C6B 1.91(2) .
Os6 C5' 2.240(15) .
Os6 C6' 2.318(15) .
Os4' C6B 1.45(3) .
Os4' C5' 2.12(2) .
Os4' C4' 2.25(3) .
Os4' O6B 2.39(3) .
Os4' Os6' 2.62(3) .
Os4' Os5' 2.93(3) .
Os5' C5B 1.90(3) .
Os5' C2' 2.23(2) .
Os5' C3' 2.26(2) .
Os5' C4A 2.36(3) .
Os5' C4B 2.47(4) .
Os5' C5A 2.56(3) .
Os5' Os6' 2.86(3) .
Os6' C6' 2.09(2) .
Os6' C6A 2.13(3) .
Os6' C400 2.14(2) .
Os6' C1' 2.32(2) .
Os6' C6C 2.33(3) .
C4A O4A 1.15(2) .
C4B O4B 1.15(3) .
C5A O5A 1.15(2) .
C5B O5B 1.15(3) .
C5C O5C 1.10(2) .
C6A O6A 1.17(2) .
C6B O6B 1.17(2) .
C6C O6C 1.15(2) .
C400 N4 1.14(2) .
N4 C401 1.41(3) .
C401 C402 1.53(3) .
C402 C403 1.3900 .
C402 C407 1.3900 .
C403 C404 1.3900 .
C404 C405 1.3900 .
C405 C406 1.3900 .
C406 C407 1.3900 .
C1' C2' 1.42(2) .
C1' C6' 1.44(2) .
C1' C9' 1.46(2) .
C2' C3' 1.49(2) .
C2' C12' 1.52(2) .
C3' C4' 1.43(2) .
C3' C14' 1.45(2) .
C4' C5' 1.47(2) .
C4' C17' 1.49(2) .
C5' C6' 1.46(2) .
C5' C19' 1.47(2) .
C6' C7' 1.45(2) .
C7' C21' 1.31(3) .
C7' C8' 1.48(3) .
C8' C24' 1.39(3) .
C8' C9' 1.45(3) .
C9' C10' 1.36(3) .
C10' C11' 1.42(3) .
C10' C26' 1.48(3) .
C11' C12' 1.37(3) .
C11' C28' 1.46(2) .
C12' C13' 1.40(2) .
C13' C30' 1.38(2) .
C13' C14' 1.44(2) .
C14' C15' 1.36(3) .
C15' C32' 1.46(2) .
C15' C16' 1.47(3) .
C16' C17' 1.34(3) .
C16' C34' 1.42(3) .
C17' C18' 1.42(3) .
C18' C36' 1.41(3) .
C18' C19' 1.42(3) .
C19' C20' 1.42(3) .
C20' C38' 1.47(3) .
C20' C21' 1.47(4) .
C21' C22' 1.46(3) .
C22' C23' 1.37(3) .
C22' C39' 1.48(4) .
C23' C24' 1.40(3) .
C23' C42' 1.43(3) .
C24' C25' 1.44(3) .
C25' C26' 1.40(3) .
C25' C43' 1.50(3) .
C26' C27' 1.43(3) .
C27' C28' 1.40(3) .
C27' C45' 1.41(3) .
C28' C29' 1.38(3) .
C29' C30' 1.41(3) .
C29' C47' 1.50(3) .
C30' C31' 1.49(2) .
C31' C32' 1.30(3) .
C31' C48' 1.45(3) .
C32' C33' 1.50(3) .
C33' C50' 1.35(3) .
C33' C34' 1.43(3) .
C34' C35' 1.38(3) .
C35' C36' 1.47(3) .
C35' C52' 1.50(3) .
C36' C37' 1.38(4) .
C37' C38' 1.35(4) .
C37' C53' 1.45(3) .
C38' C39' 1.45(4) .
C39' C40' 1.40(3) .
C40' C41' 1.44(3) .
C40' C54' 1.50(4) .
C41' C42' 1.42(3) .
C41' C56' 1.46(3) .
C42' C43' 1.43(4) .
C43' C44' 1.36(3) .
C44' C45' 1.40(3) .
C44' C57' 1.49(3) .
C45' C46' 1.50(3) .
C46' C47' 1.37(3) .
C46' C58' 1.46(2) .
C47' C48' 1.42(3) .
C48' C49' 1.35(2) .
C49' C50' 1.48(3) .
C49' C59' 1.49(3) .
C50' C51' 1.43(3) .
C51' C52' 1.37(3) .
C51' C60' 1.47(3) .
C52' C53' 1.45(4) .
C53' C54' 1.34(3) .
C54' C55' 1.51(3) .
C55' C56' 1.37(3) .
C55' C60' 1.39(3) .
C56' C57' 1.39(3) .
C57' C58' 1.43(3) .
C58' C59' 1.33(3) .
C59' C60' 1.44(3) .
S1 C700 1.3913 .
C700 S1 1.3913 3_665
